data_7240699
loop_
_publ_author_name
'Al-Taie, Zahraa S.'
'Anetts, Simon R.'
'Christensen, Jeppe'
'Coles, Simon J.'
'Horton, Peter N.'
'Evans, Daniel M.'
'Jones, Leigh F.'
'de Kleijne, Frank F. J.'
'Ledbetter, Shaun M.'
'Mehdar, Yassin T. H.'
'Murphy, Patrick J.'
'Wilson, Jack A.'

_publ_section_title
;
 Proline derived guanidine catalysts forge extensive H-bonded
 architectures: a solution and solid state study
;
_journal_issue 38
_journal_name_full 'RSC Advances'
_journal_page_first 22397
_journal_page_last 22416
_journal_paper_doi 10.1039/C9RA07508A
_journal_volume 10
_journal_year 2020
_chemical_absolute_configuration syn
_chemical_formula_moiety 'C15 H18 N4 O'
_chemical_formula_sum 'C15 H18 N4 O'
_chemical_formula_weight 270.33
_space_group_crystal_system monoclinic
_space_group_IT_number 4
_space_group_name_Hall 'P 2yb'
_space_group_name_H-M_alt 'P 1 21 1'
_atom_sites_solution_hydrogens mixed
_audit_creation_method SHELXL-2014/7
_audit_update_record
;
2019-09-10 deposited with the CCDC.	2020-02-25 downloaded from the CCDC.
;
_cell_angle_alpha 90
_cell_angle_beta 112.939(5)
_cell_angle_gamma 90
_cell_formula_units_Z 4
_cell_length_a 15.4703(10)
_cell_length_b 5.1282(2)
_cell_length_c 19.1266(13)
_cell_measurement_reflns_used 5584
_cell_measurement_temperature 100(2)
_cell_measurement_theta_max 33.6607261706
_cell_measurement_theta_min 1.12420270486
_cell_volume 1397.41(15)
_computing_cell_refinement 'XIA2 0.4.0.438-g4431aaa, Winter, G. (2010) J. Appl. Cryst. 43'
_computing_data_collection 'GDA 8.44; generic data acquisition software'
_computing_data_reduction 'XIA2 0.4.0.438-g4431aaa, Winter, G. (2010) J. Appl. Cryst. 43'
_computing_structure_refinement 'SHELXL-2014/7 (Sheldrick, 2014)'
_computing_structure_solution 'SHELXT Acta Cryst. (2015). A71, 3-8'
_diffrn_ambient_temperature 100(2)
_diffrn_detector 'hybrid pixel detector'
_diffrn_detector_area_resol_mean 5.81
_diffrn_detector_dtime 0.004
_diffrn_detector_type 'Dectris, PILATUS 2M'
_diffrn_measured_fraction_theta_full 0.998
_diffrn_measured_fraction_theta_max 0.997
_diffrn_measurement_details
;Data collection strategy using shutter-less operation of detector. 
Three omega scans -170 to 25 with phi 0, 120 and 240 respectively.
0.1 degree images with 0.5 sec exposure
;
_diffrn_measurement_device 'three-circle diffractometer'
_diffrn_measurement_device_details 'custom build fixed Chi diffractometer'
_diffrn_measurement_method 'profile data from \w-scans'
_diffrn_measurement_specimen_support 'MiTeGen loops'
_diffrn_radiation_collimation 'focusing mirrors and 0.100 mm pinhole'
_diffrn_radiation_monochromator 'Si 111, double crystal monochromator'
_diffrn_radiation_probe x-ray
_diffrn_radiation_type synchrotron
_diffrn_radiation_wavelength 0.6889
_diffrn_radiation_wavelength_details 'Zr absorption edge'
_diffrn_radiation_wavelength_determination estimated
_diffrn_reflns_av_R_equivalents 0.1359
_diffrn_reflns_av_unetI/netI 0.1652
_diffrn_reflns_Laue_measured_fraction_full 0.998
_diffrn_reflns_Laue_measured_fraction_max 0.997
_diffrn_reflns_limit_h_max 20
_diffrn_reflns_limit_h_min -20
_diffrn_reflns_limit_k_max 6
_diffrn_reflns_limit_k_min -6
_diffrn_reflns_limit_l_max 24
_diffrn_reflns_limit_l_min -24
_diffrn_reflns_number 19276
_diffrn_reflns_point_group_measured_fraction_full 0.988
_diffrn_reflns_point_group_measured_fraction_max 0.985
_diffrn_reflns_theta_full 24.415
_diffrn_reflns_theta_max 26.573
_diffrn_reflns_theta_min 1.385
_diffrn_source synchrotron
_diffrn_source_type 'DLS beamline I19, undulator'
_exptl_absorpt_coefficient_mu 0.079
_exptl_absorpt_correction_T_max 1.0
_exptl_absorpt_correction_T_min 0.996
_exptl_absorpt_correction_type empirical
_exptl_absorpt_process_details
;
CCP4 7.0.052: AIMLESS, version 0.6.2 : 15/01/18
Scaling & analysis of unmerged intensities,
absorption correction using spherical harmonics
;
_exptl_crystal_colour colourless
_exptl_crystal_density_diffrn 1.285
_exptl_crystal_description needle
_exptl_crystal_F_000 576
_exptl_crystal_size_max 0.100
_exptl_crystal_size_mid 0.007
_exptl_crystal_size_min 0.007
_refine_diff_density_max 0.213
_refine_diff_density_min -0.203
_refine_diff_density_rms 0.051
_refine_ls_abs_structure_details
;
 Flack x determined using 885 quotients [(I+)-(I-)]/[(I+)+(I-)]
 (Parsons, Flack and Wagner, Acta Cryst. B69 (2013) 249-259).
;
_refine_ls_abs_structure_Flack -2.6(10)
_refine_ls_extinction_method none
_refine_ls_goodness_of_fit_ref 0.861
_refine_ls_hydrogen_treatment mixed
_refine_ls_matrix_type full
_refine_ls_number_parameters 377
_refine_ls_number_reflns 6319
_refine_ls_number_restraints 1
_refine_ls_restrained_S_all 0.861
_refine_ls_R_factor_all 0.1551
_refine_ls_R_factor_gt 0.0633
_refine_ls_shift/su_max 0.000
_refine_ls_shift/su_mean 0.000
_refine_ls_structure_factor_coef Fsqd
_refine_ls_weighting_details 'w=1/[\s^2^(Fo^2^)+(0.0351P)^2^] where P=(Fo^2^+2Fc^2^)/3'
_refine_ls_weighting_scheme calc
_refine_ls_wR_factor_gt 0.1323
_refine_ls_wR_factor_ref 0.1584
_reflns_Friedel_coverage 0.776
_reflns_Friedel_fraction_full 0.975
_reflns_Friedel_fraction_max 0.971
_reflns_number_gt 2831
_reflns_number_total 6319
_reflns_threshold_expression 'I > 2\s(I)'
_cod_data_source_file c9ra07508a2.cif
_cod_data_source_block 2018NCS0156
_cod_depositor_comments 'Adding full bibliography for 7240683--7240703.cif.'
_cod_original_sg_symbol_H-M 'P 21'
_cod_database_code 7240699
_shelx_space_group_comment
;
The symmetry employed for this shelxl refinement is uniquely defined
by the following loop, which should always be used as a source of
symmetry information in preference to the above space-group names.
They are only intended as comments.
;
_shelx_estimated_absorpt_t_min 0.992
_shelx_estimated_absorpt_t_max 0.999

loop_
_space_group_symop_operation_xyz
'x, y, z'
'-x, y+1/2, -z'

loop_
_atom_site_label
_atom_site_type_symbol
_atom_site_fract_x
_atom_site_fract_y
_atom_site_fract_z
_atom_site_U_iso_or_equiv
_atom_site_adp_type
_atom_site_occupancy
_atom_site_site_symmetry_order
_atom_site_calc_flag
_atom_site_refinement_flags_posn
_atom_site_refinement_flags_adp
_atom_site_refinement_flags_occupancy
_atom_site_disorder_assembly
_atom_site_disorder_group
O2 O 0.1390(3) 1.1519(7) 0.2886(2) 0.0494(10) Uani 1 1 d . . . . .
N2 N 0.5719(3) 0.4577(9) 0.2698(2) 0.0380(10) Uani 1 1 d . . . . .
O1 O 0.5670(3) 0.8870(7) 0.2403(2) 0.0512(10) Uani 1 1 d . . . . .
N8 N 0.2571(3) 0.9513(8) 0.4258(2) 0.0384(10) Uani 1 1 d . . . . .
N7 N 0.2582(3) 0.5176(8) 0.4275(2) 0.0397(10) Uani 1 1 d . . . . .
N3 N 0.4940(3) 0.2558(8) 0.3408(2) 0.0391(10) Uani 1 1 d . . . . .
N6 N 0.1705(3) 0.7211(9) 0.3092(2) 0.0405(11) Uani 1 1 d . . . . .
N4 N 0.4939(3) 0.6869(8) 0.3393(2) 0.0392(11) Uani 1 1 d . . . . .
N5 N 0.1145(3) 0.6593(8) 0.1529(2) 0.0429(11) Uani 1 1 d . . . . .
N1 N 0.7102(3) 0.3851(8) 0.2154(2) 0.0445(11) Uani 1 1 d . . . . .
C13 C 0.5214(3) 0.4653(10) 0.3158(3) 0.0367(11) Uani 1 1 d . . . . .
C28 C 0.2264(3) 0.7291(10) 0.3863(3) 0.0351(11) Uani 1 1 d . . . . .
C12 C 0.5921(3) 0.6659(10) 0.2349(3) 0.0406(13) Uani 1 1 d . . . . .
C14 C 0.4465(4) 0.3494(10) 0.3832(3) 0.0437(13) Uani 1 1 d . . . . .
H14 H 0.4189 0.2457 0.4087 0.052 Uiso 1 1 calc R U . . .
C27 C 0.1314(3) 0.9288(9) 0.2645(3) 0.0393(12) Uani 1 1 d . . . . .
C30 C 0.3137(4) 0.8764(10) 0.4985(3) 0.0425(13) Uani 1 1 d . . . . .
H30 H 0.3453 0.9850 0.5395 0.051 Uiso 1 1 calc R U . . .
C15 C 0.4455(4) 0.6141(10) 0.3828(3) 0.0427(13) Uani 1 1 d . . . . .
H15 H 0.4178 0.7232 0.4070 0.051 Uiso 1 1 calc R U . . .
C29 C 0.3138(4) 0.6132(10) 0.4981(3) 0.0431(13) Uani 1 1 d . . . . .
H29 H 0.3470 0.5099 0.5400 0.052 Uiso 1 1 calc R U . . .
C6 C 0.8510(4) 0.2446(12) 0.3276(3) 0.0533(15) Uani 1 1 d . . . . .
C16 C 0.3093(4) 0.3935(11) 0.1680(3) 0.0473(14) Uani 1 1 d . . . . .
H16 H 0.3196 0.4190 0.2188 0.057 Uiso 1 1 calc R U . . .
C11 C 0.6448(4) 0.6005(10) 0.1851(3) 0.0472(14) Uani 1 1 d . . . . .
H11 H 0.6799 0.7547 0.1809 0.057 Uiso 1 1 calc R U . . .
C26 C 0.0727(4) 0.8669(11) 0.1827(3) 0.0458(13) Uani 1 1 d . . . . .
H26 H 0.0666 1.0247 0.1523 0.055 Uiso 1 1 calc R U . . .
C21 C 0.2442(4) 0.5480(10) 0.1134(3) 0.0442(13) Uani 1 1 d . . . . .
C5 C 0.8155(4) 0.1242(12) 0.3752(4) 0.0577(16) Uani 1 1 d . . . . .
H5 H 0.7578 0.1762 0.3748 0.069 Uiso 1 1 calc R U . . .
C8 C 0.7231(4) 0.2754(11) 0.1503(3) 0.0568(16) Uani 1 1 d . . . . .
H8A H 0.7519 0.1042 0.1618 0.068 Uiso 1 1 calc R U . . .
H8B H 0.7615 0.3881 0.1335 0.068 Uiso 1 1 calc R U . . .
C22 C 0.1919(4) 0.7579(11) 0.1353(3) 0.0509(14) Uani 1 1 d . . . . .
H22A H 0.2353 0.8500 0.1792 0.061 Uiso 1 1 calc R U . . .
H22B H 0.1675 0.8821 0.0939 0.061 Uiso 1 1 calc R U . . .
C19 C 0.2806(4) 0.3172(11) 0.0185(3) 0.0546(16) Uani 1 1 d . . . . .
H19 H 0.2707 0.2911 -0.0321 0.065 Uiso 1 1 calc R U . . .
C1 C 0.9380(4) 0.1714(13) 0.3307(4) 0.0620(17) Uani 1 1 d . . . . .
H1 H 0.9636 0.2541 0.2999 0.074 Uiso 1 1 calc R U . . .
C23 C 0.0365(4) 0.5532(11) 0.0879(3) 0.0541(16) Uani 1 1 d . . . . .
H23A H 0.0518 0.3827 0.0740 0.065 Uiso 1 1 calc R U . . .
H23B H 0.0196 0.6685 0.0444 0.065 Uiso 1 1 calc R U . . .
C18 C 0.3451(4) 0.1639(11) 0.0751(4) 0.0555(16) Uani 1 1 d . . . . .
H18 H 0.3787 0.0348 0.0624 0.067 Uiso 1 1 calc R U . . .
C25 C -0.0263(4) 0.7658(13) 0.1698(3) 0.0581(15) Uani 1 1 d . . . . .
H25A H -0.0294 0.7118 0.2174 0.070 Uiso 1 1 calc R U . . .
H25B H -0.0731 0.8998 0.1470 0.070 Uiso 1 1 calc R U . . .
C7 C 0.7963(4) 0.4691(12) 0.2769(3) 0.0600(16) Uani 1 1 d . . . . .
H7A H 0.7808 0.5957 0.3079 0.072 Uiso 1 1 calc R U . . .
H7B H 0.8362 0.5550 0.2554 0.072 Uiso 1 1 calc R U . . .
C24 C -0.0418(4) 0.5355(11) 0.1166(4) 0.0615(17) Uani 1 1 d . . . . .
H24A H -0.0383 0.3726 0.1434 0.074 Uiso 1 1 calc R U . . .
H24B H -0.1026 0.5468 0.0749 0.074 Uiso 1 1 calc R U . . .
C10 C 0.5797(4) 0.5125(12) 0.1050(3) 0.0550(15) Uani 1 1 d . . . . .
H10A H 0.5166 0.4814 0.1023 0.066 Uiso 1 1 calc R U . . .
H10B H 0.5771 0.6434 0.0676 0.066 Uiso 1 1 calc R U . . .
C17 C 0.3587(4) 0.2048(12) 0.1495(3) 0.0519(14) Uani 1 1 d . . . . .
H17 H 0.4017 0.1034 0.1874 0.062 Uiso 1 1 calc R U . . .
C20 C 0.2319(4) 0.5071(11) 0.0384(3) 0.0545(15) Uani 1 1 d . . . . .
H20 H 0.1895 0.6109 0.0007 0.065 Uiso 1 1 calc R U . . .
C4 C 0.8649(5) -0.0727(14) 0.4233(3) 0.0654(17) Uani 1 1 d . . . . .
H4 H 0.8395 -0.1540 0.4544 0.078 Uiso 1 1 calc R U . . .
C2 C 0.9879(4) -0.0267(15) 0.3800(3) 0.0713(19) Uani 1 1 d . . . . .
H2 H 1.0466 -0.0753 0.3817 0.086 Uiso 1 1 calc R U . . .
C9 C 0.6238(5) 0.2590(13) 0.0914(3) 0.0653(17) Uani 1 1 d . . . . .
H9A H 0.5915 0.1070 0.0995 0.078 Uiso 1 1 calc R U . . .
H9B H 0.6229 0.2529 0.0405 0.078 Uiso 1 1 calc R U . . .
C3 C 0.9512(5) -0.1503(14) 0.4259(3) 0.0662(18) Uani 1 1 d . . . . .
H3 H 0.9841 -0.2841 0.4581 0.079 Uiso 1 1 calc R U . . .
HN6 H 0.167(3) 0.577(11) 0.293(3) 0.033(14) Uiso 1 1 d . . . . .
HN2 H 0.589(3) 0.302(11) 0.258(3) 0.037(14) Uiso 1 1 d . . . . .
HN4 H 0.501(3) 0.841(10) 0.325(3) 0.029(13) Uiso 1 1 d . . . . .
HN8 H 0.240(4) 1.122(13) 0.411(3) 0.065(19) Uiso 1 1 d . . . . .

loop_
_atom_site_aniso_label
_atom_site_aniso_U_11
_atom_site_aniso_U_22
_atom_site_aniso_U_33
_atom_site_aniso_U_23
_atom_site_aniso_U_13
_atom_site_aniso_U_12
O2 0.060(2) 0.029(2) 0.053(2) 0.0014(16) 0.0150(19) 0.0000(17)
N2 0.045(2) 0.025(2) 0.047(3) 0.000(2) 0.021(2) 0.004(2)
O1 0.057(2) 0.032(2) 0.069(3) 0.0050(18) 0.029(2) 0.0057(18)
N8 0.042(2) 0.024(2) 0.045(3) -0.002(2) 0.012(2) 0.000(2)
N7 0.044(2) 0.024(2) 0.049(3) 0.001(2) 0.015(2) 0.0020(19)
N3 0.043(2) 0.031(2) 0.044(2) 0.003(2) 0.018(2) -0.001(2)
N6 0.047(2) 0.021(2) 0.047(3) -0.005(2) 0.011(2) 0.001(2)
N4 0.044(2) 0.026(3) 0.049(3) 0.001(2) 0.019(2) -0.001(2)
N5 0.049(2) 0.034(2) 0.043(3) -0.0044(19) 0.015(2) -0.001(2)
N1 0.046(3) 0.035(2) 0.053(3) -0.002(2) 0.020(2) 0.004(2)
C13 0.039(3) 0.028(3) 0.042(3) -0.001(2) 0.014(2) 0.000(2)
C28 0.034(2) 0.028(3) 0.043(3) -0.005(2) 0.015(2) -0.003(2)
C12 0.046(3) 0.024(3) 0.049(3) 0.002(2) 0.016(3) -0.002(2)
C14 0.052(3) 0.036(3) 0.049(3) 0.002(2) 0.026(3) -0.002(2)
C27 0.040(3) 0.024(3) 0.052(3) 0.002(2) 0.015(2) -0.003(2)
C30 0.050(3) 0.037(3) 0.035(3) -0.001(2) 0.010(3) 0.000(3)
C15 0.049(3) 0.034(3) 0.050(3) 0.000(2) 0.024(3) 0.000(3)
C29 0.048(3) 0.034(3) 0.041(3) 0.000(2) 0.011(3) 0.002(2)
C6 0.047(3) 0.040(3) 0.069(4) -0.010(3) 0.018(3) 0.002(3)
C16 0.054(3) 0.043(3) 0.041(3) -0.004(3) 0.014(3) -0.007(3)
C11 0.051(3) 0.034(3) 0.059(4) -0.001(3) 0.024(3) -0.002(3)
C26 0.048(3) 0.035(3) 0.047(3) 0.004(2) 0.010(3) 0.005(3)
C21 0.055(3) 0.035(3) 0.046(3) -0.005(2) 0.022(3) -0.008(3)
C5 0.048(3) 0.052(4) 0.073(4) -0.002(3) 0.024(3) 0.002(3)
C8 0.074(4) 0.036(3) 0.077(4) 0.003(3) 0.047(4) 0.009(3)
C22 0.062(4) 0.038(3) 0.052(3) -0.002(3) 0.022(3) -0.006(3)
C19 0.063(4) 0.050(4) 0.055(4) -0.009(3) 0.028(3) -0.010(3)
C1 0.049(4) 0.069(4) 0.067(4) -0.004(3) 0.022(3) 0.006(3)
C23 0.062(4) 0.037(3) 0.049(4) -0.003(3) 0.006(3) -0.002(3)
C18 0.051(3) 0.047(4) 0.071(4) -0.010(3) 0.027(3) -0.002(3)
C25 0.047(3) 0.063(4) 0.054(3) -0.001(3) 0.008(3) -0.005(3)
C7 0.046(3) 0.047(3) 0.081(4) -0.003(3) 0.018(3) 0.001(3)
C24 0.047(3) 0.038(3) 0.086(5) -0.007(3) 0.011(3) 0.003(3)
C10 0.064(4) 0.050(4) 0.054(4) 0.003(3) 0.025(3) -0.001(3)
C17 0.049(3) 0.047(3) 0.056(4) -0.005(3) 0.016(3) -0.001(3)
C20 0.065(4) 0.039(3) 0.061(4) 0.006(3) 0.025(3) 0.000(3)
C4 0.068(4) 0.067(5) 0.061(4) -0.004(3) 0.025(3) -0.003(4)
C2 0.056(4) 0.087(5) 0.066(4) 0.002(4) 0.019(3) 0.025(4)
C9 0.096(5) 0.044(3) 0.053(4) 0.006(3) 0.025(4) 0.006(4)
C3 0.072(5) 0.068(4) 0.055(4) 0.003(3) 0.021(4) 0.015(4)

loop_
_atom_type_symbol
_atom_type_description
_atom_type_scat_dispersion_real
_atom_type_scat_dispersion_imag
_atom_type_scat_source
C C 0.0032 0.0015 'International Tables Vol C Tables 4.2.6.8 and 6.1.1.4'
H H 0.0000 0.0000 'International Tables Vol C Tables 4.2.6.8 and 6.1.1.4'
N N 0.0060 0.0030 'International Tables Vol C Tables 4.2.6.8 and 6.1.1.4'
O O 0.0108 0.0057 'International Tables Vol C Tables 4.2.6.8 and 6.1.1.4'

loop_
_geom_angle_atom_site_label_1
_geom_angle_atom_site_label_2
_geom_angle_atom_site_label_3
_geom_angle
_geom_angle_site_symmetry_1
_geom_angle_site_symmetry_3
_geom_angle_publ_flag
C12 N2 C13 125.7(5) . . ?
C12 N2 HN2 115(3) . . ?
C13 N2 HN2 119(3) . . ?
C28 N8 C30 106.1(4) . . ?
C28 N8 HN8 129(4) . . ?
C30 N8 HN8 124(4) . . ?
C28 N7 C29 103.8(4) . . ?
C13 N3 C14 104.5(4) . . ?
C27 N6 C28 126.0(5) . . ?
C27 N6 HN6 123(4) . . ?
C28 N6 HN6 111(4) . . ?
C13 N4 C15 106.8(4) . . ?
C13 N4 HN4 125(3) . . ?
C15 N4 HN4 128(3) . . ?
C22 N5 C23 114.4(4) . . ?
C22 N5 C26 111.3(4) . . ?
C23 N5 C26 104.9(4) . . ?
C8 N1 C11 105.1(4) . . ?
C8 N1 C7 114.8(5) . . ?
C11 N1 C7 111.8(4) . . ?
N3 C13 N4 112.4(4) . . ?
N3 C13 N2 123.4(5) . . ?
N4 C13 N2 124.3(5) . . ?
N7 C28 N8 113.2(4) . . ?
N7 C28 N6 122.9(4) . . ?
N8 C28 N6 123.9(4) . . ?
O1 C12 N2 123.3(5) . . ?
O1 C12 C11 121.9(5) . . ?
N2 C12 C11 114.8(5) . . ?
C15 C14 N3 110.7(5) . . ?
C15 C14 H14 124.7 . . ?
N3 C14 H14 124.7 . . ?
O2 C27 N6 123.1(5) . . ?
O2 C27 C26 121.3(4) . . ?
N6 C27 C26 115.5(4) . . ?
C29 C30 N8 105.9(5) . . ?
C29 C30 H30 127.0 . . ?
N8 C30 H30 127.0 . . ?
C14 C15 N4 105.6(5) . . ?
C14 C15 H15 127.2 . . ?
N4 C15 H15 127.2 . . ?
C30 C29 N7 111.1(5) . . ?
C30 C29 H29 124.4 . . ?
N7 C29 H29 124.4 . . ?
C1 C6 C5 118.9(6) . . ?
C1 C6 C7 121.5(6) . . ?
C5 C6 C7 119.5(5) . . ?
C17 C16 C21 121.8(5) . . ?
C17 C16 H16 119.1 . . ?
C21 C16 H16 119.1 . . ?
N1 C11 C12 112.3(4) . . ?
N1 C11 C10 104.9(4) . . ?
C12 C11 C10 112.8(4) . . ?
N1 C11 H11 108.9 . . ?
C12 C11 H11 108.9 . . ?
C10 C11 H11 108.9 . . ?
N5 C26 C27 112.2(4) . . ?
N5 C26 C25 104.7(4) . . ?
C27 C26 C25 113.3(4) . . ?
N5 C26 H26 108.8 . . ?
C27 C26 H26 108.8 . . ?
C25 C26 H26 108.8 . . ?
C16 C21 C20 117.5(5) . . ?
C16 C21 C22 120.8(5) . . ?
C20 C21 C22 121.7(5) . . ?
C6 C5 C4 120.7(6) . . ?
C6 C5 H5 119.7 . . ?
C4 C5 H5 119.7 . . ?
N1 C8 C9 102.8(5) . . ?
N1 C8 H8A 111.2 . . ?
C9 C8 H8A 111.2 . . ?
N1 C8 H8B 111.2 . . ?
C9 C8 H8B 111.2 . . ?
H8A C8 H8B 109.1 . . ?
N5 C22 C21 113.4(4) . . ?
N5 C22 H22A 108.9 . . ?
C21 C22 H22A 108.9 . . ?
N5 C22 H22B 108.9 . . ?
C21 C22 H22B 108.9 . . ?
H22A C22 H22B 107.7 . . ?
C20 C19 C18 119.3(6) . . ?
C20 C19 H19 120.3 . . ?
C18 C19 H19 120.3 . . ?
C6 C1 C2 120.2(6) . . ?
C6 C1 H1 119.9 . . ?
C2 C1 H1 119.9 . . ?
N5 C23 C24 103.0(4) . . ?
N5 C23 H23A 111.2 . . ?
C24 C23 H23A 111.2 . . ?
N5 C23 H23B 111.2 . . ?
C24 C23 H23B 111.2 . . ?
H23A C23 H23B 109.1 . . ?
C17 C18 C19 119.5(5) . . ?
C17 C18 H18 120.2 . . ?
C19 C18 H18 120.2 . . ?
C24 C25 C26 104.9(5) . . ?
C24 C25 H25A 110.8 . . ?
C26 C25 H25A 110.8 . . ?
C24 C25 H25B 110.8 . . ?
C26 C25 H25B 110.8 . . ?
H25A C25 H25B 108.9 . . ?
N1 C7 C6 113.2(5) . . ?
N1 C7 H7A 108.9 . . ?
C6 C7 H7A 108.9 . . ?
N1 C7 H7B 108.9 . . ?
C6 C7 H7B 108.9 . . ?
H7A C7 H7B 107.7 . . ?
C23 C24 C25 104.9(5) . . ?
C23 C24 H24A 110.8 . . ?
C25 C24 H24A 110.8 . . ?
C23 C24 H24B 110.8 . . ?
C25 C24 H24B 110.8 . . ?
H24A C24 H24B 108.8 . . ?
C9 C10 C11 104.8(5) . . ?
C9 C10 H10A 110.8 . . ?
C11 C10 H10A 110.8 . . ?
C9 C10 H10B 110.8 . . ?
C11 C10 H10B 110.8 . . ?
H10A C10 H10B 108.9 . . ?
C16 C17 C18 120.3(5) . . ?
C16 C17 H17 119.8 . . ?
C18 C17 H17 119.8 . . ?
C19 C20 C21 121.6(6) . . ?
C19 C20 H20 119.2 . . ?
C21 C20 H20 119.2 . . ?
C3 C4 C5 120.8(6) . . ?
C3 C4 H4 119.6 . . ?
C5 C4 H4 119.6 . . ?
C3 C2 C1 120.7(6) . . ?
C3 C2 H2 119.7 . . ?
C1 C2 H2 119.7 . . ?
C8 C9 C10 102.5(5) . . ?
C8 C9 H9A 111.3 . . ?
C10 C9 H9A 111.3 . . ?
C8 C9 H9B 111.3 . . ?
C10 C9 H9B 111.3 . . ?
H9A C9 H9B 109.2 . . ?
C2 C3 C4 118.8(6) . . ?
C2 C3 H3 120.6 . . ?
C4 C3 H3 120.6 . . ?

loop_
_geom_bond_atom_site_label_1
_geom_bond_atom_site_label_2
_geom_bond_distance
_geom_bond_site_symmetry_2
_geom_bond_publ_flag
O2 C27 1.222(6) . ?
N2 C12 1.359(6) . ?
N2 C13 1.386(6) . ?
N2 HN2 0.90(5) . ?
O1 C12 1.215(6) . ?
N8 C28 1.347(6) . ?
N8 C30 1.378(6) . ?
N8 HN8 0.93(6) . ?
N7 C28 1.318(6) . ?
N7 C29 1.378(6) . ?
N3 C13 1.312(6) . ?
N3 C14 1.376(6) . ?
N6 C27 1.352(6) . ?
N6 C28 1.390(6) . ?
N6 HN6 0.80(5) . ?
N4 C13 1.350(6) . ?
N4 C15 1.370(7) . ?
N4 HN4 0.86(5) . ?
N5 C22 1.455(7) . ?
N5 C23 1.459(7) . ?
N5 C26 1.470(6) . ?
N1 C8 1.448(7) . ?
N1 C11 1.457(7) . ?
N1 C7 1.458(7) . ?
C12 C11 1.514(8) . ?
C14 C15 1.358(7) . ?
C14 H14 0.9300 . ?
C27 C26 1.505(7) . ?
C30 C29 1.350(7) . ?
C30 H30 0.9300 . ?
C15 H15 0.9300 . ?
C29 H29 0.9300 . ?
C6 C1 1.376(8) . ?
C6 C5 1.378(8) . ?
C6 C7 1.530(8) . ?
C16 C17 1.363(8) . ?
C16 C21 1.383(8) . ?
C16 H16 0.9300 . ?
C11 C10 1.538(8) . ?
C11 H11 0.9800 . ?
C26 C25 1.544(8) . ?
C26 H26 0.9800 . ?
C21 C20 1.387(8) . ?
C21 C22 1.502(7) . ?
C5 C4 1.379(9) . ?
C5 H5 0.9300 . ?
C8 C9 1.512(9) . ?
C8 H8A 0.9700 . ?
C8 H8B 0.9700 . ?
C22 H22A 0.9700 . ?
C22 H22B 0.9700 . ?
C19 C20 1.373(8) . ?
C19 C18 1.393(8) . ?
C19 H19 0.9300 . ?
C1 C2 1.396(9) . ?
C1 H1 0.9300 . ?
C23 C24 1.515(8) . ?
C23 H23A 0.9700 . ?
C23 H23B 0.9700 . ?
C18 C17 1.371(8) . ?
C18 H18 0.9300 . ?
C25 C24 1.516(8) . ?
C25 H25A 0.9700 . ?
C25 H25B 0.9700 . ?
C7 H7A 0.9700 . ?
C7 H7B 0.9700 . ?
C24 H24A 0.9700 . ?
C24 H24B 0.9700 . ?
C10 C9 1.537(8) . ?
C10 H10A 0.9700 . ?
C10 H10B 0.9700 . ?
C17 H17 0.9300 . ?
C20 H20 0.9300 . ?
C4 C3 1.376(9) . ?
C4 H4 0.9300 . ?
C2 C3 1.373(9) . ?
C2 H2 0.9300 . ?
C9 H9A 0.9700 . ?
C9 H9B 0.9700 . ?
C3 H3 0.9300 . ?
